data_7108000
loop_
_publ_author_name
'Michael Sgro'
'Johannes Doemer'
'Douglas Stephan'

_publ_section_title
;
 Stoichiometric CO2 reductions using a bis-borane-based frustrated Lewis
 pair
;
_journal_name_full Chem.Commun.
_journal_page_first 7253
_journal_paper_doi 10.1039/c2cc33301e
_journal_volume 48
_journal_year 2012
_chemical_formula_sum 'C22 H39 B2 Cl4 O P'
_chemical_formula_weight 513.92
_space_group_IT_number 2
_symmetry_cell_setting triclinic
_symmetry_space_group_name_Hall '-P 1'
_symmetry_space_group_name_H-M 'P -1'
_atom_sites_solution_hydrogens constr
_atom_sites_solution_primary direct
_atom_sites_solution_secondary difmap
_audit_creation_method SHELXL-97
_cell_angle_alpha 93.817(4)
_cell_angle_beta 99.079(4)
_cell_angle_gamma 92.330(4)
_cell_formula_units_Z 2
_cell_length_a 8.9031(5)
_cell_length_b 11.5796(7)
_cell_length_c 13.1403(8)
_cell_measurement_reflns_used 5288
_cell_measurement_temperature 150(2)
_cell_measurement_theta_max 27.50
_cell_measurement_theta_min 2.32
_cell_volume 1332.95(14)
_computing_cell_refinement 'Bruker SMART'
_computing_data_collection 'Bruker SMART'
_computing_data_reduction 'Bruker SAINT'
_computing_molecular_graphics 'Bruker SHELXTL'
_computing_publication_material 'Bruker SHELXTL'
_computing_structure_refinement 'SHELXL-97 (Sheldrick, 1997)'
_computing_structure_solution 'SHELXS-97 (Sheldrick, 1990)'
_diffrn_ambient_temperature 150(2)
_diffrn_measured_fraction_theta_full 0.998
_diffrn_measured_fraction_theta_max 0.998
_diffrn_measurement_device_type 'CCD area detector'
_diffrn_measurement_method 'phi and omega scans'
_diffrn_radiation_monochromator graphite
_diffrn_radiation_source 'fine-focus sealed tube'
_diffrn_radiation_type MoK\a
_diffrn_radiation_wavelength 0.71073
_diffrn_reflns_av_R_equivalents 0.0502
_diffrn_reflns_av_sigmaI/netI 0.0675
_diffrn_reflns_limit_h_max 10
_diffrn_reflns_limit_h_min -10
_diffrn_reflns_limit_k_max 13
_diffrn_reflns_limit_k_min -13
_diffrn_reflns_limit_l_max 15
_diffrn_reflns_limit_l_min -15
_diffrn_reflns_number 16039
_diffrn_reflns_theta_full 25.00
_diffrn_reflns_theta_max 25.00
_diffrn_reflns_theta_min 1.57
_exptl_absorpt_coefficient_mu 0.517
_exptl_absorpt_correction_T_max 0.7456
_exptl_absorpt_correction_T_min 0.6950
_exptl_absorpt_correction_type multi-scan
_exptl_absorpt_process_details sadabs
_exptl_crystal_colour colourless
_exptl_crystal_density_diffrn 1.280
_exptl_crystal_density_method 'not measured'
_exptl_crystal_description needle
_exptl_crystal_F_000 544
_exptl_crystal_size_max 0.15
_exptl_crystal_size_mid 0.08
_exptl_crystal_size_min 0.05
_refine_diff_density_max 0.662
_refine_diff_density_min -0.630
_refine_diff_density_rms 0.067
_refine_ls_extinction_method none
_refine_ls_goodness_of_fit_ref 1.012
_refine_ls_matrix_type full
_refine_ls_number_parameters 280
_refine_ls_number_reflns 4689
_refine_ls_number_restraints 0
_refine_ls_restrained_S_all 1.012
_refine_ls_R_factor_all 0.0797
_refine_ls_R_factor_gt 0.0447
_refine_ls_shift/su_max 0.000
_refine_ls_shift/su_mean 0.000
_refine_ls_structure_factor_coef Fsqd
_refine_ls_weighting_details 'calc w=1/[\s^2^(Fo^2^)+(0.0305P)^2^+1.1889P] where P=(Fo^2^+2Fc^2^)/3'
_refine_ls_weighting_scheme calc
_refine_ls_wR_factor_gt 0.0826
_refine_ls_wR_factor_ref 0.0945
_reflns_number_gt 3311
_reflns_number_total 4689
_reflns_threshold_expression >2sigma(I)
_cod_data_source_file c2cc33301e.txt
_cod_data_source_block compound_3
_cod_original_sg_symbol_H-M P-1
_cod_database_code 7108000

loop_
_symmetry_equiv_pos_as_xyz
'x, y, z'
'-x, -y, -z'

loop_
_atom_site_label
_atom_site_type_symbol
_atom_site_fract_x
_atom_site_fract_y
_atom_site_fract_z
_atom_site_U_iso_or_equiv
_atom_site_adp_type
_atom_site_occupancy
_atom_site_symmetry_multiplicity
_atom_site_calc_flag
_atom_site_refinement_flags
Cl1 Cl 0.78188(9) 0.12265(7) -0.04653(6) 0.0254(2) Uani 1 1 d .
Cl2 Cl 0.69013(9) 0.37051(6) -0.06714(6) 0.0268(2) Uani 1 1 d .
Cl3 Cl 0.24564(10) 0.21083(9) -0.29107(7) 0.0477(3) Uani 1 1 d .
Cl4 Cl 0.37991(9) -0.02290(7) -0.25381(7) 0.0385(2) Uani 1 1 d .
P1 P 0.13102(8) 0.30489(6) 0.25494(6) 0.01400(18) Uani 1 1 d .
O1 O 0.4950(2) 0.18098(16) -0.14140(14) 0.0173(5) Uani 1 1 d .
C1 C 0.6911(3) 0.2067(2) -0.2467(2) 0.0147(6) Uani 1 1 d .
C2 C 0.8257(3) 0.2237(2) -0.2866(2) 0.0199(7) Uani 1 1 d .
H2 H 0.9168 0.2490 -0.2413 0.024 Uiso 1 1 calc R
C3 C 0.8282(3) 0.2044(2) -0.3908(2) 0.0227(7) Uani 1 1 d .
H3 H 0.9204 0.2170 -0.4171 0.027 Uiso 1 1 calc R
C4 C 0.6954(4) 0.1663(3) -0.4576(2) 0.0250(8) Uani 1 1 d .
H4 H 0.6965 0.1542 -0.5297 0.030 Uiso 1 1 calc R
C5 C 0.5619(3) 0.1461(3) -0.4187(2) 0.0224(7) Uani 1 1 d .
H5 H 0.4718 0.1187 -0.4640 0.027 Uiso 1 1 calc R
C6 C 0.5589(3) 0.1657(2) -0.3134(2) 0.0169(7) Uani 1 1 d .
C7 C 0.4254(3) 0.1558(3) -0.0516(2) 0.0235(7) Uani 1 1 d .
H7A H 0.5070 0.1446 0.0068 0.028 Uiso 1 1 calc R
H7B H 0.3632 0.0821 -0.0675 0.028 Uiso 1 1 calc R
C8 C 0.3253(3) 0.2495(3) -0.0181(2) 0.0237(7) Uani 1 1 d .
H8A H 0.2332 0.2532 -0.0707 0.028 Uiso 1 1 calc R
H8B H 0.3816 0.3259 -0.0098 0.028 Uiso 1 1 calc R
C9 C 0.2808(3) 0.2189(3) 0.0841(2) 0.0230(7) Uani 1 1 d .
H9A H 0.3737 0.2190 0.1365 0.028 Uiso 1 1 calc R
H9B H 0.2320 0.1397 0.0757 0.028 Uiso 1 1 calc R
C10 C 0.1704(3) 0.3043(2) 0.1228(2) 0.0173(7) Uani 1 1 d .
H10A H 0.0716 0.2910 0.0761 0.021 Uiso 1 1 calc R
H10B H 0.2097 0.3834 0.1131 0.021 Uiso 1 1 calc R
C11 C 0.2985(3) 0.3815(2) 0.3435(2) 0.0208(7) Uani 1 1 d .
C12 C 0.2936(4) 0.3640(3) 0.4571(2) 0.0282(8) Uani 1 1 d .
H12A H 0.3752 0.4124 0.5005 0.042 Uiso 1 1 calc R
H12B H 0.3077 0.2824 0.4697 0.042 Uiso 1 1 calc R
H12C H 0.1949 0.3861 0.4741 0.042 Uiso 1 1 calc R
C13 C 0.3012(4) 0.5123(3) 0.3288(3) 0.0311(8) Uani 1 1 d .
H13A H 0.2110 0.5453 0.3510 0.047 Uiso 1 1 calc R
H13B H 0.3011 0.5246 0.2557 0.047 Uiso 1 1 calc R
H13C H 0.3933 0.5503 0.3703 0.047 Uiso 1 1 calc R
C14 C 0.4505(3) 0.3399(3) 0.3155(3) 0.0301(8) Uani 1 1 d .
H14A H 0.5353 0.3764 0.3654 0.045 Uiso 1 1 calc R
H14B H 0.4607 0.3613 0.2460 0.045 Uiso 1 1 calc R
H14C H 0.4518 0.2555 0.3175 0.045 Uiso 1 1 calc R
C15 C -0.0462(3) 0.3908(2) 0.2521(2) 0.0190(7) Uani 1 1 d .
C16 C -0.0373(3) 0.4931(3) 0.1830(2) 0.0259(8) Uani 1 1 d .
H16A H -0.1236 0.5419 0.1878 0.039 Uiso 1 1 calc R
H16B H -0.0408 0.4630 0.1112 0.039 Uiso 1 1 calc R
H16C H 0.0582 0.5391 0.2063 0.039 Uiso 1 1 calc R
C17 C -0.0699(4) 0.4379(3) 0.3600(2) 0.0311(8) Uani 1 1 d .
H17A H -0.1653 0.4780 0.3546 0.047 Uiso 1 1 calc R
H17B H 0.0153 0.4921 0.3901 0.047 Uiso 1 1 calc R
H17C H -0.0748 0.3734 0.4043 0.047 Uiso 1 1 calc R
C18 C -0.1885(3) 0.3146(3) 0.2027(3) 0.0251(8) Uani 1 1 d .
H18A H -0.2076 0.2545 0.2489 0.038 Uiso 1 1 calc R
H18B H -0.1716 0.2781 0.1363 0.038 Uiso 1 1 calc R
H18C H -0.2767 0.3629 0.1916 0.038 Uiso 1 1 calc R
C19 C 0.0974(3) 0.1521(2) 0.2889(2) 0.0169(7) Uani 1 1 d .
C20 C 0.0190(4) 0.1465(3) 0.3849(2) 0.0274(8) Uani 1 1 d .
H20A H -0.0790 0.1830 0.3723 0.041 Uiso 1 1 calc R
H20B H 0.0840 0.1876 0.4445 0.041 Uiso 1 1 calc R
H20C H 0.0021 0.0654 0.3990 0.041 Uiso 1 1 calc R
C21 C -0.0011(3) 0.0799(2) 0.1973(2) 0.0211(7) Uani 1 1 d .
H21A H -0.0078 -0.0014 0.2132 0.032 Uiso 1 1 calc R
H21B H 0.0456 0.0860 0.1350 0.032 Uiso 1 1 calc R
H21C H -0.1035 0.1095 0.1855 0.032 Uiso 1 1 calc R
C22 C 0.2498(3) 0.0933(2) 0.3113(2) 0.0215(7) Uani 1 1 d .
H22A H 0.3133 0.1338 0.3719 0.032 Uiso 1 1 calc R
H22B H 0.3026 0.0964 0.2514 0.032 Uiso 1 1 calc R
H22C H 0.2306 0.0123 0.3249 0.032 Uiso 1 1 calc R
B1 B 0.6639(4) 0.2193(3) -0.1319(3) 0.0178(8) Uani 1 1 d .
B2 B 0.4254(4) 0.1380(3) -0.2522(3) 0.0225(8) Uani 1 1 d .

loop_
_atom_site_aniso_label
_atom_site_aniso_U_11
_atom_site_aniso_U_22
_atom_site_aniso_U_33
_atom_site_aniso_U_23
_atom_site_aniso_U_13
_atom_site_aniso_U_12
Cl1 0.0293(4) 0.0276(4) 0.0190(4) 0.0007(3) 0.0017(3) 0.0080(3)
Cl2 0.0394(5) 0.0186(4) 0.0229(5) -0.0061(3) 0.0109(4) -0.0033(3)
Cl3 0.0240(5) 0.0895(8) 0.0323(6) 0.0063(5) 0.0064(4) 0.0268(5)
Cl4 0.0313(5) 0.0378(5) 0.0467(6) -0.0144(4) 0.0194(4) -0.0190(4)
P1 0.0134(4) 0.0150(4) 0.0141(4) -0.0009(3) 0.0044(3) 0.0009(3)
O1 0.0170(11) 0.0225(11) 0.0147(11) 0.0003(9) 0.0103(9) -0.0014(9)
C1 0.0179(16) 0.0110(15) 0.0165(16) -0.0007(12) 0.0072(13) 0.0027(12)
C2 0.0210(17) 0.0139(16) 0.0258(19) -0.0028(14) 0.0087(14) -0.0015(12)
C3 0.0263(18) 0.0167(16) 0.030(2) 0.0042(14) 0.0175(15) 0.0017(13)
C4 0.038(2) 0.0271(18) 0.0145(17) 0.0055(14) 0.0124(15) 0.0118(15)
C5 0.0223(17) 0.0273(18) 0.0166(18) -0.0006(14) -0.0004(14) 0.0075(14)
C6 0.0193(16) 0.0184(16) 0.0143(17) 0.0029(13) 0.0048(13) 0.0077(12)
C7 0.0286(18) 0.0245(18) 0.0225(18) 0.0035(14) 0.0186(15) 0.0036(14)
C8 0.0284(18) 0.0279(18) 0.0187(18) 0.0025(14) 0.0142(14) 0.0047(14)
C9 0.0267(17) 0.0250(17) 0.0215(18) 0.0029(14) 0.0152(14) 0.0059(14)
C10 0.0196(16) 0.0190(16) 0.0144(16) 0.0011(13) 0.0063(13) -0.0003(12)
C11 0.0188(16) 0.0190(17) 0.0224(18) 0.0009(14) -0.0023(14) -0.0017(13)
C12 0.0326(19) 0.0275(19) 0.0201(19) -0.0057(15) -0.0068(15) 0.0026(15)
C13 0.0278(19) 0.0236(19) 0.038(2) -0.0019(16) -0.0043(16) -0.0053(14)
C14 0.0163(17) 0.0322(19) 0.040(2) 0.0033(16) 0.0003(15) -0.0024(14)
C15 0.0151(15) 0.0224(17) 0.0193(17) -0.0041(13) 0.0041(13) 0.0040(12)
C16 0.0248(17) 0.0229(17) 0.029(2) -0.0026(15) 0.0028(15) 0.0064(14)
C17 0.0291(19) 0.034(2) 0.030(2) -0.0071(16) 0.0079(16) 0.0110(15)
C18 0.0135(16) 0.0318(19) 0.030(2) -0.0023(15) 0.0037(14) 0.0028(13)
C19 0.0192(16) 0.0156(16) 0.0175(17) 0.0018(13) 0.0075(13) 0.0001(12)
C20 0.0340(19) 0.0279(19) 0.0224(19) 0.0028(15) 0.0121(15) -0.0040(15)
C21 0.0225(17) 0.0168(16) 0.0247(18) -0.0012(14) 0.0081(14) -0.0037(13)
C22 0.0249(17) 0.0174(16) 0.0226(18) 0.0039(14) 0.0044(14) 0.0004(13)
B1 0.0177(18) 0.0157(18) 0.020(2) -0.0001(15) 0.0039(15) 0.0003(14)
B2 0.0155(18) 0.030(2) 0.021(2) -0.0024(17) 0.0024(16) 0.0020(15)

loop_
_atom_type_symbol
_atom_type_description
_atom_type_scat_dispersion_real
_atom_type_scat_dispersion_imag
_atom_type_scat_source
C C 0.0033 0.0016 'International Tables Vol C Tables 4.2.6.8 and 6.1.1.4'
H H 0.0000 0.0000 'International Tables Vol C Tables 4.2.6.8 and 6.1.1.4'
B B 0.0013 0.0007 'International Tables Vol C Tables 4.2.6.8 and 6.1.1.4'
O O 0.0106 0.0060 'International Tables Vol C Tables 4.2.6.8 and 6.1.1.4'
P P 0.1023 0.0942 'International Tables Vol C Tables 4.2.6.8 and 6.1.1.4'
Cl Cl 0.1484 0.1585 'International Tables Vol C Tables 4.2.6.8 and 6.1.1.4'

loop_
_geom_angle_atom_site_label_1
_geom_angle_atom_site_label_2
_geom_angle_atom_site_label_3
_geom_angle
C10 P1 C19 109.70(13)
C10 P1 C11 108.03(14)
C19 P1 C11 111.82(13)
C10 P1 C15 103.80(13)
C19 P1 C15 111.94(13)
C11 P1 C15 111.17(13)
C7 O1 B2 123.3(2)
C7 O1 B1 122.0(2)
B2 O1 B1 112.2(2)
C2 C1 C6 119.1(3)
C2 C1 B1 129.2(3)
C6 C1 B1 111.5(2)
C3 C2 C1 120.8(3)
C3 C2 H2 119.6
C1 C2 H2 119.6
C2 C3 C4 120.0(3)
C2 C3 H3 120.0
C4 C3 H3 120.0
C5 C4 C3 119.8(3)
C5 C4 H4 120.1
C3 C4 H4 120.1
C4 C5 C6 120.4(3)
C4 C5 H5 119.8
C6 C5 H5 119.8
C5 C6 C1 119.9(3)
C5 C6 B2 128.5(3)
C1 C6 B2 111.4(2)
O1 C7 C8 114.2(2)
O1 C7 H7A 108.7
C8 C7 H7A 108.7
O1 C7 H7B 108.7
C8 C7 H7B 108.7
H7A C7 H7B 107.6
C7 C8 C9 107.5(2)
C7 C8 H8A 110.2
C9 C8 H8A 110.2
C7 C8 H8B 110.2
C9 C8 H8B 110.2
H8A C8 H8B 108.5
C8 C9 C10 112.3(2)
C8 C9 H9A 109.1
C10 C9 H9A 109.1
C8 C9 H9B 109.1
C10 C9 H9B 109.1
H9A C9 H9B 107.9
C9 C10 P1 120.6(2)
C9 C10 H10A 107.2
P1 C10 H10A 107.2
C9 C10 H10B 107.2
P1 C10 H10B 107.2
H10A C10 H10B 106.8
C12 C11 C13 108.7(3)
C12 C11 C14 109.2(2)
C13 C11 C14 105.5(2)
C12 C11 P1 112.2(2)
C13 C11 P1 110.1(2)
C14 C11 P1 110.9(2)
C11 C12 H12A 109.5
C11 C12 H12B 109.5
H12A C12 H12B 109.5
C11 C12 H12C 109.5
H12A C12 H12C 109.5
H12B C12 H12C 109.5
C11 C13 H13A 109.5
C11 C13 H13B 109.5
H13A C13 H13B 109.5
C11 C13 H13C 109.5
H13A C13 H13C 109.5
H13B C13 H13C 109.5
C11 C14 H14A 109.5
C11 C14 H14B 109.5
H14A C14 H14B 109.5
C11 C14 H14C 109.5
H14A C14 H14C 109.5
H14B C14 H14C 109.5
C17 C15 C18 108.4(2)
C17 C15 C16 109.1(2)
C18 C15 C16 106.3(2)
C17 C15 P1 112.7(2)
C18 C15 P1 110.3(2)
C16 C15 P1 109.9(2)
C15 C16 H16A 109.5
C15 C16 H16B 109.5
H16A C16 H16B 109.5
C15 C16 H16C 109.5
H16A C16 H16C 109.5
H16B C16 H16C 109.5
C15 C17 H17A 109.5
C15 C17 H17B 109.5
H17A C17 H17B 109.5
C15 C17 H17C 109.5
H17A C17 H17C 109.5
H17B C17 H17C 109.5
C15 C18 H18A 109.5
C15 C18 H18B 109.5
H18A C18 H18B 109.5
C15 C18 H18C 109.5
H18A C18 H18C 109.5
H18B C18 H18C 109.5
C20 C19 C22 107.9(2)
C20 C19 C21 108.9(2)
C22 C19 C21 107.0(2)
C20 C19 P1 112.3(2)
C22 C19 P1 110.09(19)
C21 C19 P1 110.52(19)
C19 C20 H20A 109.5
C19 C20 H20B 109.5
H20A C20 H20B 109.5
C19 C20 H20C 109.5
H20A C20 H20C 109.5
H20B C20 H20C 109.5
C19 C21 H21A 109.5
C19 C21 H21B 109.5
H21A C21 H21B 109.5
C19 C21 H21C 109.5
H21A C21 H21C 109.5
H21B C21 H21C 109.5
C19 C22 H22A 109.5
C19 C22 H22B 109.5
H22A C22 H22B 109.5
C19 C22 H22C 109.5
H22A C22 H22C 109.5
H22B C22 H22C 109.5
O1 B1 C1 102.4(2)
O1 B1 Cl1 109.6(2)
C1 B1 Cl1 113.2(2)
O1 B1 Cl2 107.7(2)
C1 B1 Cl2 116.0(2)
Cl1 B1 Cl2 107.73(17)
O1 B2 C6 102.1(2)
O1 B2 Cl3 109.6(2)
C6 B2 Cl3 116.3(2)
O1 B2 Cl4 107.6(2)
C6 B2 Cl4 112.0(2)
Cl3 B2 Cl4 108.66(18)

loop_
_geom_bond_atom_site_label_1
_geom_bond_atom_site_label_2
_geom_bond_distance
Cl1 B1 1.872(3)
Cl2 B1 1.884(3)
Cl3 B2 1.855(3)
Cl4 B2 1.888(4)
P1 C10 1.825(3)
P1 C19 1.877(3)
P1 C11 1.890(3)
P1 C15 1.896(3)
O1 C7 1.458(3)
O1 B2 1.532(4)
O1 B1 1.533(4)
C1 C2 1.393(4)
C1 C6 1.398(4)
C1 B1 1.563(4)
C2 C3 1.377(4)
C2 H2 0.9500
C3 C4 1.394(4)
C3 H3 0.9500
C4 C5 1.384(4)
C4 H4 0.9500
C5 C6 1.392(4)
C5 H5 0.9500
C6 B2 1.570(4)
C7 C8 1.517(4)
C7 H7A 0.9900
C7 H7B 0.9900
C8 C9 1.519(4)
C8 H8A 0.9900
C8 H8B 0.9900
C9 C10 1.540(4)
C9 H9A 0.9900
C9 H9B 0.9900
C10 H10A 0.9900
C10 H10B 0.9900
C11 C12 1.528(4)
C11 C13 1.539(4)
C11 C14 1.544(4)
C12 H12A 0.9800
C12 H12B 0.9800
C12 H12C 0.9800
C13 H13A 0.9800
C13 H13B 0.9800
C13 H13C 0.9800
C14 H14A 0.9800
C14 H14B 0.9800
C14 H14C 0.9800
C15 C17 1.534(4)
C15 C18 1.541(4)
C15 C16 1.546(4)
C16 H16A 0.9800
C16 H16B 0.9800
C16 H16C 0.9800
C17 H17A 0.9800
C17 H17B 0.9800
C17 H17C 0.9800
C18 H18A 0.9800
C18 H18B 0.9800
C18 H18C 0.9800
C19 C20 1.538(4)
C19 C22 1.539(4)
C19 C21 1.546(4)
C20 H20A 0.9800
C20 H20B 0.9800
C20 H20C 0.9800
C21 H21A 0.9800
C21 H21B 0.9800
C21 H21C 0.9800
C22 H22A 0.9800
C22 H22B 0.9800
C22 H22C 0.9800
